data_2205580
loop_
_publ_author_name
'George R. Clark'
'Christopher L. Flowers'
'Margaret A. Brimble'

_publ_section_title
;
 6,8'-Dimethoxy-2,2'-spirobichroman
;
_journal_issue 4
_journal_name_full 'Acta Crystallographica Section E'
_journal_page_first o910
_journal_page_last o911
_journal_paper_doi 10.1107/S1600536805006938
_journal_volume 61
_journal_year 2005
_chemical_formula_iupac 'C19 H20 O4'
_chemical_formula_moiety 'C19 H20 O4'
_chemical_formula_sum 'C19 H20 O4'
_chemical_formula_weight 312.35
_chemical_name_systematic
;
6,8'-Dimethoxy-2,2'-spirobichroman
;
_space_group_IT_number 2
_symmetry_cell_setting triclinic
_symmetry_space_group_name_Hall '-P 1'
_symmetry_space_group_name_H-M 'P -1'
_atom_sites_solution_hydrogens geom
_atom_sites_solution_primary direct
_atom_sites_solution_secondary difmap
_audit_creation_method SHELXL-97
_cell_angle_alpha 73.684(2)
_cell_angle_beta 86.3830(10)
_cell_angle_gamma 79.589(2)
_cell_formula_units_Z 2
_cell_length_a 5.8149(5)
_cell_length_b 10.9359(10)
_cell_length_c 12.9304(12)
_cell_measurement_reflns_used 2358
_cell_measurement_temperature 84.0(10)
_cell_measurement_theta_max 25.79
_cell_measurement_theta_min 1.64
_cell_volume 776.09(12)
_computing_cell_refinement 'SAINT (Siemens, 1995)'
_computing_data_collection 'SMART (Siemens, 1995)'
_computing_data_reduction SAINT
_computing_molecular_graphics 'ORTEPIII (Burnett & Johnson, 1996)'
_computing_publication_material 'SHELXTL (Siemens, 1995)'
_computing_structure_refinement 'SHELXL97 (Sheldrick, 1997)'
_computing_structure_solution 'SHELXS97 (Sheldrick, 1997)'
_diffrn_ambient_temperature 84.0(10)
_diffrn_measured_fraction_theta_full 0.988
_diffrn_measured_fraction_theta_max 0.988
_diffrn_measurement_device_type 'Siemens SMART CCD'
_diffrn_measurement_method \w
_diffrn_radiation_monochromator graphite
_diffrn_radiation_source 'fine-focus sealed tube'
_diffrn_radiation_type MoK\a
_diffrn_radiation_wavelength 0.71073
_diffrn_reflns_av_R_equivalents 0.0406
_diffrn_reflns_av_sigmaI/netI 0.0879
_diffrn_reflns_limit_h_max 7
_diffrn_reflns_limit_h_min -7
_diffrn_reflns_limit_k_max 13
_diffrn_reflns_limit_k_min -12
_diffrn_reflns_limit_l_max 15
_diffrn_reflns_limit_l_min -15
_diffrn_reflns_number 7036
_diffrn_reflns_theta_full 25.79
_diffrn_reflns_theta_max 25.79
_diffrn_reflns_theta_min 1.64
_diffrn_standards_decay_% <2
_diffrn_standards_interval_time 0
_diffrn_standards_number 0
_exptl_absorpt_coefficient_mu 0.093
_exptl_absorpt_correction_T_max 0.9889
_exptl_absorpt_correction_T_min 0.9532
_exptl_absorpt_correction_type multi-scan
_exptl_absorpt_process_details '(SADABS; Sheldrick, 1997)'
_exptl_crystal_colour colourless
_exptl_crystal_density_diffrn 1.337
_exptl_crystal_density_method 'not measured'
_exptl_crystal_description needle
_exptl_crystal_F_000 332
_exptl_crystal_size_max 0.52
_exptl_crystal_size_mid 0.14
_exptl_crystal_size_min 0.12
_refine_diff_density_max 0.485
_refine_diff_density_min -0.214
_refine_ls_extinction_method none
_refine_ls_goodness_of_fit_ref 1.021
_refine_ls_hydrogen_treatment constr
_refine_ls_matrix_type full
_refine_ls_number_parameters 208
_refine_ls_number_reflns 2941
_refine_ls_number_restraints 0
_refine_ls_restrained_S_all 1.021
_refine_ls_R_factor_all 0.1301
_refine_ls_R_factor_gt 0.0680
_refine_ls_shift/su_max 0.000
_refine_ls_shift/su_mean 0.000
_refine_ls_structure_factor_coef Fsqd
_refine_ls_weighting_details 'calc w = 1/[\s^2^(Fo^2^)+(0.0803P)^2^+0.0036P] where P = (Fo^2^+2Fc^2^)/3'
_refine_ls_weighting_scheme calc
_refine_ls_wR_factor_gt 0.1460
_refine_ls_wR_factor_ref 0.1734
_reflns_number_gt 1716
_reflns_number_total 2941
_reflns_threshold_expression I>2\s(I)
_cod_data_source_file rz6056.cif
_cod_data_source_block I
_cod_depositor_comments
;
The following automatic conversions were performed:
'_geom_bond_publ_flag' value 'Y' changed to 'y' according to
'/home/saulius/struct/CIF-dictionaries/cif_core.dic' dictionary named
'cif_core.dic' version 2.4.1 from 2010-06-29 (10
times).

'_geom_bond_publ_flag' value 'N' changed to 'n' according to
'/home/saulius/struct/CIF-dictionaries/cif_core.dic' dictionary named
'cif_core.dic' version 2.4.1 from 2010-06-29 (36
times).

'_geom_angle_publ_flag' value 'Y' changed to 'y' according to
'/home/saulius/struct/CIF-dictionaries/cif_core.dic' dictionary named
'cif_core.dic' version 2.4.1 from 2010-06-29 (12
times).

'_geom_angle_publ_flag' value 'N' changed to 'n' according to
'/home/saulius/struct/CIF-dictionaries/cif_core.dic' dictionary named
'cif_core.dic' version 2.4.1 from 2010-06-29 (70 times).

Automatic conversion script
Id: cif_fix_enum 1527 2010-12-29 10:47:43Z saulius 

The following automatic conversions were performed:

'_geom_bond_publ_flag' value 'Y' changed to 'y' according to
/home/saulius/struct/CIF-dictionaries/cif_core.dic dictionary named
'cif_core.dic' version 2.4.1 from 2010-06-29 (10
times).

'_geom_bond_publ_flag' value 'N' changed to 'n' according to
/home/saulius/struct/CIF-dictionaries/cif_core.dic dictionary named
'cif_core.dic' version 2.4.1 from 2010-06-29 (36
times).

'_geom_angle_publ_flag' value 'Y' changed to 'y' according
to /home/saulius/struct/CIF-dictionaries/cif_core.dic dictionary
named 'cif_core.dic' version 2.4.1 from 2010-06-29 (12
times).

'_geom_angle_publ_flag' value 'N' changed to 'n' according
to /home/saulius/struct/CIF-dictionaries/cif_core.dic dictionary
named 'cif_core.dic' version 2.4.1 from 2010-06-29 (70 times).

Automatic conversion script
Id: cif_fix_values 1715 2011-07-08 13:25:40Z adriana 
;
_cod_database_code 2205580
_cod_database_fobs_code 2205580

loop_
_symmetry_equiv_pos_as_xyz
'x, y, z'
'-x, -y, -z'

loop_
_atom_site_label
_atom_site_fract_x
_atom_site_fract_y
_atom_site_fract_z
_atom_site_U_iso_or_equiv
_atom_site_adp_type
_atom_site_calc_flag
_atom_site_refinement_flags
_atom_site_occupancy
_atom_site_type_symbol
O1 0.3958(3) 0.92868(18) 0.73454(15) 0.0292(5) Uani d . 1 O
C1 0.5156(5) 0.9835(3) 0.7996(3) 0.0323(7) Uani d . 1 C
O2 0.3453(3) 1.05168(19) 0.85683(16) 0.0337(6) Uani d . 1 O
C2 0.6601(5) 0.8803(3) 0.8851(3) 0.0367(8) Uani d . 1 C
H2A 0.7335 0.9207 0.9291 0.044 Uiso calc R 1 H
H2B 0.7829 0.8319 0.8509 0.044 Uiso calc R 1 H
O3 0.1298(4) 0.85778(18) 0.61758(16) 0.0338(6) Uani d . 1 O
C3 0.5117(5) 0.7886(3) 0.9563(2) 0.0351(8) Uani d . 1 C
H3A 0.6123 0.7144 1.0008 0.042 Uiso calc R 1 H
H3B 0.4144 0.8319 1.0037 0.042 Uiso calc R 1 H
O4 -0.2056(4) 1.50031(19) 0.62438(17) 0.0401(6) Uani d . 1 O
C4 0.3595(5) 0.7442(3) 0.8895(2) 0.0299(7) Uani d . 1 C
C5 0.3084(5) 0.8170(3) 0.7844(2) 0.0279(7) Uani d . 1 C
C6 0.1671(5) 0.7785(3) 0.7194(2) 0.0283(7) Uani d . 1 C
C7 0.0797(5) 0.6643(3) 0.7609(2) 0.0337(8) Uani d . 1 C
H7A -0.0127 0.6372 0.7184 0.040 Uiso calc R 1 H
C8 0.1299(6) 0.5905(3) 0.8657(2) 0.0345(8) Uani d . 1 C
H8A 0.0706 0.5142 0.8935 0.041 Uiso calc R 1 H
C9 0.2677(5) 0.6302(3) 0.9287(2) 0.0339(8) Uani d . 1 C
H9A 0.3002 0.5799 0.9988 0.041 Uiso calc R 1 H
C10 -0.0308(6) 0.8252(3) 0.5538(3) 0.0440(9) Uani d . 1 C
H10A -0.0433 0.8864 0.4838 0.066 Uiso calc R 1 H
H10B -0.1817 0.8274 0.5886 0.066 Uiso calc R 1 H
H10C 0.0252 0.7400 0.5462 0.066 Uiso calc R 1 H
C11 0.6506(5) 1.0736(3) 0.7213(3) 0.0363(8) Uani d . 1 C
H11A 0.7675 1.0244 0.6850 0.044 Uiso calc R 1 H
H11B 0.7312 1.1172 0.7600 0.044 Uiso calc R 1 H
C12 0.4910(5) 1.1742(3) 0.6377(3) 0.0335(8) Uani d . 1 C
H12A 0.5736 1.2438 0.6002 0.040 Uiso calc R 1 H
H12B 0.4472 1.1348 0.5850 0.040 Uiso calc R 1 H
C13 0.2749(5) 1.2275(3) 0.6919(3) 0.0308(7) Uani d . 1 C
C14 0.2160(5) 1.1660(3) 0.7967(3) 0.0310(7) Uani d . 1 C
C15 0.1273(5) 1.3405(3) 0.6379(3) 0.0322(8) Uani d . 1 C
H15A 0.1637 1.3835 0.5675 0.039 Uiso calc R 1 H
C16 0.0216(5) 1.2177(3) 0.8476(2) 0.0342(8) Uani d . 1 C
H16A -0.0116 1.1775 0.9191 0.041 Uiso calc R 1 H
C17 -0.1241(6) 1.3294(3) 0.7927(2) 0.0333(8) Uani d . 1 C
H17A -0.2556 1.3632 0.8270 0.040 Uiso calc R 1 H
C18 -0.0735(5) 1.3894(3) 0.6879(3) 0.0325(8) Uani d . 1 C
C19 -0.4262(6) 1.5451(3) 0.6679(3) 0.0457(9) Uani d . 1 C
H19A -0.5021 1.6219 0.6174 0.069 Uiso calc R 1 H
H19B -0.4023 1.5640 0.7342 0.069 Uiso calc R 1 H
H19C -0.5223 1.4794 0.6814 0.069 Uiso calc R 1 H

loop_
_atom_site_aniso_label
_atom_site_aniso_U_11
_atom_site_aniso_U_22
_atom_site_aniso_U_33
_atom_site_aniso_U_12
_atom_site_aniso_U_13
_atom_site_aniso_U_23
O1 0.0322(12) 0.0333(11) 0.0281(12) -0.0098(9) 0.0009(9) -0.0159(9)
C1 0.0282(18) 0.0402(18) 0.0363(19) -0.0035(14) -0.0028(14) -0.0239(15)
O2 0.0326(13) 0.0408(12) 0.0313(13) 0.0018(10) -0.0035(10) -0.0202(10)
C2 0.0295(18) 0.0436(19) 0.042(2) -0.0011(15) -0.0065(16) -0.0216(16)
O3 0.0430(14) 0.0367(12) 0.0274(12) -0.0138(10) -0.0046(10) -0.0126(10)
C3 0.0340(19) 0.0388(18) 0.0329(19) 0.0024(14) -0.0066(15) -0.0146(15)
O4 0.0354(13) 0.0392(13) 0.0461(14) 0.0020(10) 0.0005(11) -0.0178(11)
C4 0.0267(18) 0.0376(17) 0.0281(18) -0.0020(14) 0.0004(14) -0.0154(14)
C5 0.0272(17) 0.0312(16) 0.0299(18) -0.0046(13) 0.0032(14) -0.0168(14)
C6 0.0331(18) 0.0301(17) 0.0240(17) -0.0025(14) 0.0022(14) -0.0133(14)
C7 0.0363(19) 0.0387(18) 0.0334(19) -0.0104(15) -0.0012(15) -0.0191(15)
C8 0.0366(19) 0.0353(17) 0.0311(19) -0.0067(14) 0.0026(15) -0.0085(14)
C9 0.0366(19) 0.0385(18) 0.0250(17) -0.0016(15) 0.0010(15) -0.0094(14)
C10 0.055(2) 0.052(2) 0.033(2) -0.0193(17) -0.0145(17) -0.0136(16)
C11 0.0299(19) 0.0355(18) 0.048(2) -0.0047(14) -0.0019(16) -0.0184(15)
C12 0.0305(18) 0.0323(17) 0.043(2) -0.0075(14) 0.0047(15) -0.0182(14)
C13 0.0273(18) 0.0351(17) 0.038(2) -0.0053(14) -0.0071(15) -0.0222(15)
C14 0.0314(18) 0.0357(17) 0.0329(19) -0.0031(14) -0.0073(15) -0.0212(15)
C15 0.0342(19) 0.0352(17) 0.0342(19) -0.0109(14) 0.0010(15) -0.0181(15)
C16 0.040(2) 0.0421(19) 0.0277(18) -0.0053(15) -0.0014(15) -0.0214(15)
C17 0.0349(19) 0.0370(18) 0.0349(19) -0.0027(14) -0.0002(15) -0.0231(15)
C18 0.0336(19) 0.0301(17) 0.039(2) -0.0050(14) -0.0029(15) -0.0170(15)
C19 0.031(2) 0.050(2) 0.060(2) -0.0008(16) -0.0015(18) -0.0237(18)

loop_
_atom_type_symbol
_atom_type_description
_atom_type_scat_dispersion_real
_atom_type_scat_dispersion_imag
_atom_type_scat_source
C C 0.0033 0.0016 'International Tables Vol C Tables 4.2.6.8 and 6.1.1.4'
H H 0.0000 0.0000 'International Tables Vol C Tables 4.2.6.8 and 6.1.1.4'
O O 0.0106 0.0060 'International Tables Vol C Tables 4.2.6.8 and 6.1.1.4'

loop_
_geom_angle_atom_site_label_1
_geom_angle_atom_site_label_2
_geom_angle_atom_site_label_3
_geom_angle
_geom_angle_publ_flag
C5 O1 C1 118.0(2) y
O2 C1 O1 108.4(2) y
O2 C1 C11 111.2(2) y
O1 C1 C11 105.0(2) y
O2 C1 C2 105.5(2) y
O1 C1 C2 111.7(2) y
C11 C1 C2 115.1(3) y
C14 O2 C1 116.7(2) y
C1 C2 C3 111.4(3) y
C1 C2 H2A 109.3 n
C3 C2 H2A 109.3 n
C1 C2 H2B 109.3 n
C3 C2 H2B 109.3 n
H2A C2 H2B 108.0 n
C6 O3 C10 116.3(2) n
C4 C3 C2 110.7(3) y
C4 C3 H3A 109.5 n
C2 C3 H3A 109.5 n
C4 C3 H3B 109.5 n
C2 C3 H3B 109.5 n
H3A C3 H3B 108.1 n
C18 O4 C19 116.6(3) n
C5 C4 C9 117.9(3) n
C5 C4 C3 119.7(3) n
C9 C4 C3 122.3(3) n
O1 C5 C4 123.7(3) y
O1 C5 C6 114.9(3) n
C4 C5 C6 121.4(3) n
O3 C6 C7 124.9(3) n
O3 C6 C5 116.0(2) n
C7 C6 C5 119.1(3) n
C6 C7 C8 120.0(3) n
C6 C7 H7A 120.0 n
C8 C7 H7A 120.0 n
C9 C8 C7 120.1(3) n
C9 C8 H8A 120.0 n
C7 C8 H8A 120.0 n
C8 C9 C4 121.4(3) n
C8 C9 H9A 119.3 n
C4 C9 H9A 119.3 n
O3 C10 H10A 109.5 n
O3 C10 H10B 109.5 n
H10A C10 H10B 109.5 n
O3 C10 H10C 109.5 n
H10A C10 H10C 109.5 n
H10B C10 H10C 109.5 n
C1 C11 C12 111.5(3) n
C1 C11 H11A 109.3 n
C12 C11 H11A 109.3 n
C1 C11 H11B 109.3 n
C12 C11 H11B 109.3 n
H11A C11 H11B 108.0 n
C13 C12 C11 110.0(3) y
C13 C12 H12A 109.7 n
C11 C12 H12A 109.7 n
C13 C12 H12B 109.7 n
C11 C12 H12B 109.7 n
H12A C12 H12B 108.2 n
C14 C13 C15 118.0(3) n
C14 C13 C12 121.0(3) n
C15 C13 C12 121.0(3) n
C16 C14 C13 120.8(3) n
C16 C14 O2 116.2(3) n
C13 C14 O2 123.0(3) n
C18 C15 C13 121.0(3) n
C18 C15 H15A 119.5 n
C13 C15 H15A 119.5 n
C14 C16 C17 120.5(3) n
C14 C16 H16A 119.8 n
C17 C16 H16A 119.8 n
C18 C17 C16 119.7(3) n
C18 C17 H17A 120.1 n
C16 C17 H17A 120.1 n
C17 C18 O4 125.3(3) n
C17 C18 C15 119.9(3) n
O4 C18 C15 114.8(3) n
O4 C19 H19A 109.5 n
O4 C19 H19B 109.5 n
H19A C19 H19B 109.5 n
O4 C19 H19C 109.5 n
H19A C19 H19C 109.5 n
H19B C19 H19C 109.5 n

loop_
_geom_bond_atom_site_label_1
_geom_bond_atom_site_label_2
_geom_bond_distance
_geom_bond_publ_flag
O1 C5 1.381(3) y
O1 C1 1.436(3) y
C1 O2 1.426(3) y
C1 C11 1.494(4) y
C1 C2 1.509(4) y
O2 C14 1.386(3) y
C2 C3 1.513(4) y
C2 H2A 0.9700 n
C2 H2B 0.9700 n
O3 C6 1.364(3) n
O3 C10 1.436(3) n
C3 C4 1.501(4) y
C3 H3A 0.9700 n
C3 H3B 0.9700 n
O4 C18 1.385(4) n
O4 C19 1.428(4) n
C4 C5 1.387(4) n
C4 C9 1.396(4) n
C5 C6 1.404(4) n
C6 C7 1.387(4) n
C7 C8 1.387(4) n
C7 H7A 0.9300 n
C8 C9 1.378(4) n
C8 H8A 0.9300 n
C9 H9A 0.9300 n
C10 H10A 0.9600 n
C10 H10B 0.9600 n
C10 H10C 0.9600 n
C11 C12 1.526(4) y
C11 H11A 0.9700 n
C11 H11B 0.9700 n
C12 C13 1.505(4) y
C12 H12A 0.9700 n
C12 H12B 0.9700 n
C13 C14 1.385(4) n
C13 C15 1.400(4) n
C14 C16 1.384(4) n
C15 C18 1.394(4) n
C15 H15A 0.9300 n
C16 C17 1.388(4) n
C16 H16A 0.9300 n
C17 C18 1.369(4) n
C17 H17A 0.9300 n
C19 H19A 0.9600 n
C19 H19B 0.9600 n
C19 H19C 0.9600 n
